data_1547037
loop_
_publ_author_name
'Wu, Xia'
'Geng, Xiao'
'Zhao, Peng'
'Wu, Yan-Dong'
'Wu, An-Xin'

_publ_section_title
;
 Iodine-Catalyzed Oxidative Coupling To Construct C-O Bonds for the
 Synthesis of 2,3-Dihydrooxepines.
;
_journal_issue 17
_journal_name_full 'Organic letters'
_journal_page_first 4584
_journal_page_last 4587
_journal_paper_doi 10.1021/acs.orglett.7b02182
_journal_volume 19
_journal_year 2017
_chemical_formula_sum 'C28 H22 N4 O3'
_chemical_formula_weight 462.49
_space_group_crystal_system triclinic
_space_group_IT_number 2
_space_group_name_Hall '-P 1'
_space_group_name_H-M_alt 'P -1'
_symmetry_space_group_name_Hall '-P 1'
_symmetry_space_group_name_H-M 'P -1'
_atom_sites_solution_hydrogens mixed
_audit_creation_method SHELXL-2014/7
_cell_angle_alpha 88.090(2)
_cell_angle_beta 84.286(2)
_cell_angle_gamma 69.323(2)
_cell_formula_units_Z 2
_cell_length_a 8.1649(12)
_cell_length_b 10.7552(16)
_cell_length_c 14.048(2)
_cell_measurement_reflns_used 4087
_cell_measurement_temperature 297(2)
_cell_measurement_theta_max 30.29
_cell_measurement_theta_min 2.49
_cell_volume 1148.4(3)
_computing_cell_refinement 'Bruker SAINT'
_computing_data_collection 'Bruker APEX2'
_computing_data_reduction 'Bruker SAINT'
_computing_molecular_graphics 'Bruker SHELXTL'
_computing_publication_material 'Bruker SHELXTL'
_computing_structure_refinement 'SHELXL-2014/7 (Sheldrick, 2014)'
_computing_structure_solution 'SHELXS-97 (Sheldrick, 2008)'
_diffrn_ambient_temperature 297(2)
_diffrn_measured_fraction_theta_full 0.991
_diffrn_measured_fraction_theta_max 0.991
_diffrn_measurement_device_type 'Bruker APEX-II CCD'
_diffrn_measurement_method '\f and \w scans'
_diffrn_radiation_type MoK\a
_diffrn_radiation_wavelength 0.71073
_diffrn_reflns_av_R_equivalents 0.0186
_diffrn_reflns_av_unetI/netI 0.0312
_diffrn_reflns_Laue_measured_fraction_full 0.991
_diffrn_reflns_Laue_measured_fraction_max 0.991
_diffrn_reflns_limit_h_max 10
_diffrn_reflns_limit_h_min -9
_diffrn_reflns_limit_k_max 13
_diffrn_reflns_limit_k_min -13
_diffrn_reflns_limit_l_max 17
_diffrn_reflns_limit_l_min -16
_diffrn_reflns_number 8820
_diffrn_reflns_point_group_measured_fraction_full 0.991
_diffrn_reflns_point_group_measured_fraction_max 0.991
_diffrn_reflns_theta_full 25.242
_diffrn_reflns_theta_max 26.000
_diffrn_reflns_theta_min 1.457
_exptl_absorpt_coefficient_mu 0.089
_exptl_absorpt_correction_type none
_exptl_crystal_colour colorless
_exptl_crystal_density_diffrn 1.337
_exptl_crystal_description block
_exptl_crystal_F_000 484
_exptl_crystal_size_max 0.120
_exptl_crystal_size_mid 0.100
_exptl_crystal_size_min 0.100
_refine_diff_density_max 0.191
_refine_diff_density_min -0.196
_refine_diff_density_rms 0.041
_refine_ls_extinction_coef 0.008(3)
_refine_ls_extinction_expression Fc^*^=kFc[1+0.001xFc^2^\l^3^/sin(2\q)]^-1/4^
_refine_ls_extinction_method 'SHELXL-2014/7 (Sheldrick 2014'
_refine_ls_goodness_of_fit_ref 1.064
_refine_ls_hydrogen_treatment mixed
_refine_ls_matrix_type full
_refine_ls_number_parameters 322
_refine_ls_number_reflns 4476
_refine_ls_number_restraints 1
_refine_ls_restrained_S_all 1.065
_refine_ls_R_factor_all 0.0523
_refine_ls_R_factor_gt 0.0426
_refine_ls_shift/su_max 0.010
_refine_ls_shift/su_mean 0.002
_refine_ls_structure_factor_coef Fsqd
_refine_ls_weighting_details 'w=1/[\s^2^(Fo^2^)+(0.0789P)^2^+0.2449P] where P=(Fo^2^+2Fc^2^)/3'
_refine_ls_weighting_scheme calc
_refine_ls_wR_factor_gt 0.1297
_refine_ls_wR_factor_ref 0.1440
_reflns_Friedel_coverage 0.000
_reflns_number_gt 3700
_reflns_number_total 4476
_reflns_threshold_expression 'I > 2\s(I)'
_cod_data_source_file ol7b02182_si_003.cif
_cod_data_source_block mo_170509b_0m
_cod_database_code 1547037
_shelx_shelxl_version_number 2014/7
_shelx_space_group_comment
; 
The symmetry employed for this shelxl refinement is uniquely defined 
by the following loop, which should always be used as a source of 
symmetry information in preference to the above space-group names. 
They are only intended as comments. 
;
_shelx_estimated_absorpt_t_min 0.989
_shelx_estimated_absorpt_t_max 0.991

loop_
_space_group_symop_operation_xyz
'x, y, z'
'-x, -y, -z'

loop_
_atom_site_label
_atom_site_type_symbol
_atom_site_fract_x
_atom_site_fract_y
_atom_site_fract_z
_atom_site_U_iso_or_equiv
_atom_site_adp_type
_atom_site_occupancy
_atom_site_site_symmetry_order
_atom_site_calc_flag
_atom_site_refinement_flags_posn
_atom_site_refinement_flags_adp
C1 C -0.0682(2) 0.38196(15) 0.33488(11) 0.0369(3) Uani 1 1 d . .
C2 C 0.0571(2) 0.25029(15) 0.32567(11) 0.0378(4) Uani 1 1 d . .
C3 C 0.0576(2) 0.20079(16) 0.42298(12) 0.0435(4) Uani 1 1 d . .
C4 C 0.1723(3) 0.07375(19) 0.46384(15) 0.0586(5) Uani 1 1 d . .
H4A H 0.1549 0.0783 0.5324 0.088 Uiso 1 1 calc R U
H4B H 0.2931 0.0598 0.4433 0.088 Uiso 1 1 calc R U
H4C H 0.1425 0.0014 0.4421 0.088 Uiso 1 1 calc R U
C5 C -0.2621(2) 0.51484(16) 0.47204(12) 0.0410(4) Uani 1 1 d . .
C6 C -0.2587(3) 0.53557(19) 0.56858(13) 0.0515(4) Uani 1 1 d . .
H6 H -0.1738 0.4756 0.6033 0.062 Uiso 1 1 calc R U
C7 C -0.3827(3) 0.6460(2) 0.61233(14) 0.0611(5) Uani 1 1 d . .
H7 H -0.3809 0.6606 0.6770 0.073 Uiso 1 1 calc R U
C8 C -0.5093(3) 0.7356(2) 0.56188(16) 0.0659(6) Uani 1 1 d . .
H8 H -0.5920 0.8104 0.5920 0.079 Uiso 1 1 calc R U
C9 C -0.5121(3) 0.7130(2) 0.46662(17) 0.0705(6) Uani 1 1 d . .
H9 H -0.5978 0.7729 0.4323 0.085 Uiso 1 1 calc R U
C10 C -0.3898(3) 0.6027(2) 0.42107(14) 0.0563(5) Uani 1 1 d . .
H10 H -0.3933 0.5877 0.3566 0.068 Uiso 1 1 calc R U
C11 C 0.14047(19) 0.17906(15) 0.24098(12) 0.0368(3) Uani 1 1 d . .
C12 C 0.1779(2) 0.22453(15) 0.15024(11) 0.0387(4) Uani 1 1 d . .
C13 C 0.1829(2) 0.35511(15) 0.12533(11) 0.0388(4) Uani 1 1 d . .
C14 C 0.2413(2) 0.15074(16) 0.06095(13) 0.0458(4) Uani 1 1 d . .
C15 C 0.2600(3) 0.01169(19) 0.03676(16) 0.0659(6) Uani 1 1 d . .
H15A H 0.2864 -0.0018 -0.0311 0.099 Uiso 1 1 calc R U
H15B H 0.1521 -0.0026 0.0566 0.099 Uiso 1 1 calc R U
H15C H 0.3536 -0.0499 0.0692 0.099 Uiso 1 1 calc R U
C16 C 0.1972(2) 0.02836(16) 0.25071(12) 0.0423(4) Uani 1 1 d . .
C17 C 0.0597(2) -0.03203(15) 0.25359(12) 0.0421(4) Uani 1 1 d . .
C18 C -0.1152(2) 0.04378(18) 0.24601(13) 0.0485(4) Uani 1 1 d . .
H18 H -0.1491 0.1357 0.2414 0.058 Uiso 1 1 calc R U
C19 C -0.2404(3) -0.0160(2) 0.24526(15) 0.0632(5) Uani 1 1 d . .
H19 H -0.3578 0.0358 0.2409 0.076 Uiso 1 1 calc R U
C20 C -0.1912(4) -0.1505(3) 0.25088(18) 0.0760(7) Uani 1 1 d . .
H20 H -0.2747 -0.1908 0.2492 0.091 Uiso 1 1 calc R U
C21 C -0.0187(4) -0.2268(2) 0.2590(2) 0.0887(8) Uani 1 1 d . .
H21 H 0.0135 -0.3186 0.2639 0.106 Uiso 1 1 calc R U
C22 C 0.1084(3) -0.16912(18) 0.26010(17) 0.0665(6) Uani 1 1 d . .
H22 H 0.2252 -0.2218 0.2651 0.080 Uiso 1 1 calc R U
C23 C 0.2840(2) 0.44822(17) -0.02559(12) 0.0423(4) Uani 1 1 d . .
C24 C 0.1939(2) 0.58121(18) -0.00703(13) 0.0508(4) Uani 1 1 d . .
H24 H 0.1023 0.6078 0.0414 0.061 Uiso 1 1 calc R U
C25 C 0.2419(3) 0.6746(2) -0.06147(15) 0.0595(5) Uani 1 1 d . .
H25 H 0.1832 0.7646 -0.0489 0.071 Uiso 1 1 calc R U
C26 C 0.3765(3) 0.6352(2) -0.13454(15) 0.0594(5) Uani 1 1 d . .
H26 H 0.4088 0.6984 -0.1705 0.071 Uiso 1 1 calc R U
C27 C 0.4614(3) 0.5033(2) -0.15347(15) 0.0587(5) Uani 1 1 d . .
H27 H 0.5509 0.4771 -0.2031 0.070 Uiso 1 1 calc R U
C28 C 0.4164(2) 0.4083(2) -0.10007(13) 0.0516(4) Uani 1 1 d . .
H28 H 0.4741 0.3185 -0.1138 0.062 Uiso 1 1 calc R U
N1 N -0.05297(19) 0.28912(14) 0.48227(10) 0.0469(4) Uani 1 1 d . .
N2 N -0.13363(18) 0.39950(13) 0.42702(10) 0.0413(3) Uani 1 1 d . .
N3 N 0.2791(2) 0.22343(15) -0.00753(10) 0.0496(4) Uani 1 1 d . .
N4 N 0.24479(18) 0.34843(14) 0.03170(10) 0.0434(3) Uani 1 1 d . .
O1 O -0.12374(16) 0.47337(11) 0.27164(8) 0.0472(3) Uani 1 1 d D .
H1 H -0.033(2) 0.470(2) 0.2350(14) 0.071 Uiso 1 1 d D U
O2 O 0.14684(17) 0.45702(11) 0.17652(9) 0.0500(3) Uani 1 1 d . .
O3 O 0.35123(16) -0.03620(14) 0.25541(12) 0.0662(4) Uani 1 1 d . .

loop_
_atom_site_aniso_label
_atom_site_aniso_U_11
_atom_site_aniso_U_22
_atom_site_aniso_U_33
_atom_site_aniso_U_23
_atom_site_aniso_U_13
_atom_site_aniso_U_12
C1 0.0382(8) 0.0371(8) 0.0370(8) -0.0004(6) -0.0013(6) -0.0157(6)
C2 0.0382(8) 0.0348(8) 0.0425(8) 0.0035(6) -0.0016(6) -0.0162(6)
C3 0.0439(9) 0.0424(9) 0.0444(9) 0.0054(7) -0.0036(7) -0.0159(7)
C4 0.0609(12) 0.0499(10) 0.0558(11) 0.0121(9) -0.0060(9) -0.0090(9)
C5 0.0404(8) 0.0415(8) 0.0420(9) -0.0045(7) 0.0046(7) -0.0175(7)
C6 0.0529(10) 0.0576(11) 0.0455(10) -0.0036(8) 0.0015(8) -0.0226(9)
C7 0.0688(13) 0.0704(13) 0.0485(11) -0.0189(9) 0.0139(9) -0.0333(11)
C8 0.0618(13) 0.0579(12) 0.0687(13) -0.0201(10) 0.0165(11) -0.0137(10)
C9 0.0595(13) 0.0602(12) 0.0723(14) -0.0061(11) -0.0001(11) 0.0018(10)
C10 0.0521(11) 0.0574(11) 0.0490(10) -0.0086(9) -0.0012(8) -0.0067(9)
C11 0.0307(7) 0.0352(8) 0.0460(9) -0.0008(6) -0.0014(6) -0.0137(6)
C12 0.0369(8) 0.0361(8) 0.0434(9) -0.0019(6) 0.0009(6) -0.0144(6)
C13 0.0379(8) 0.0394(8) 0.0402(8) -0.0019(6) 0.0005(6) -0.0158(6)
C14 0.0449(9) 0.0416(9) 0.0494(10) -0.0062(7) 0.0072(7) -0.0157(7)
C15 0.0891(15) 0.0476(10) 0.0608(12) -0.0155(9) 0.0159(11) -0.0283(10)
C16 0.0382(8) 0.0372(8) 0.0454(9) -0.0003(7) 0.0004(7) -0.0067(7)
C17 0.0504(9) 0.0331(8) 0.0417(9) -0.0005(6) 0.0006(7) -0.0146(7)
C18 0.0482(10) 0.0422(9) 0.0580(11) 0.0024(8) -0.0032(8) -0.0199(8)
C19 0.0608(12) 0.0736(13) 0.0677(13) -0.0011(10) -0.0058(10) -0.0390(11)
C20 0.1016(19) 0.0780(15) 0.0754(15) 0.0035(12) -0.0146(13) -0.0637(15)
C21 0.136(3) 0.0442(11) 0.104(2) 0.0031(12) -0.0219(18) -0.0511(15)
C22 0.0816(15) 0.0348(9) 0.0810(15) -0.0002(9) -0.0131(12) -0.0163(9)
C23 0.0401(8) 0.0495(9) 0.0405(8) 0.0093(7) -0.0080(7) -0.0195(7)
C24 0.0495(10) 0.0507(10) 0.0512(10) 0.0084(8) -0.0059(8) -0.0169(8)
C25 0.0648(12) 0.0501(10) 0.0640(12) 0.0161(9) -0.0172(10) -0.0191(9)
C26 0.0551(11) 0.0688(13) 0.0610(12) 0.0274(10) -0.0137(9) -0.0302(10)
C27 0.0469(10) 0.0722(13) 0.0554(11) 0.0179(10) -0.0009(8) -0.0214(9)
C28 0.0443(10) 0.0587(11) 0.0488(10) 0.0093(8) -0.0012(8) -0.0161(8)
N1 0.0488(8) 0.0472(8) 0.0415(8) 0.0071(6) -0.0032(6) -0.0137(7)
N2 0.0418(7) 0.0388(7) 0.0403(7) 0.0011(6) 0.0004(6) -0.0115(6)
N3 0.0555(9) 0.0464(8) 0.0457(8) -0.0069(6) 0.0066(7) -0.0187(7)
N4 0.0467(8) 0.0417(7) 0.0429(8) -0.0003(6) 0.0026(6) -0.0186(6)
O1 0.0508(7) 0.0407(6) 0.0423(7) 0.0052(5) 0.0012(5) -0.0085(5)
O2 0.0647(8) 0.0419(6) 0.0487(7) -0.0052(5) 0.0072(6) -0.0282(6)
O3 0.0388(7) 0.0527(8) 0.0946(11) 0.0057(7) -0.0026(7) -0.0021(6)

loop_
_atom_type_symbol
_atom_type_description
_atom_type_scat_dispersion_real
_atom_type_scat_dispersion_imag
_atom_type_scat_source
C C 0.0033 0.0016 'International Tables Vol C Tables 4.2.6.8 and 6.1.1.4'
H H 0.0000 0.0000 'International Tables Vol C Tables 4.2.6.8 and 6.1.1.4'
N N 0.0061 0.0033 'International Tables Vol C Tables 4.2.6.8 and 6.1.1.4'
O O 0.0106 0.0060 'International Tables Vol C Tables 4.2.6.8 and 6.1.1.4'

loop_
_geom_angle_atom_site_label_1
_geom_angle_atom_site_label_2
_geom_angle_atom_site_label_3
_geom_angle
O1 C1 N2 121.73(14)
O1 C1 C2 130.93(14)
N2 C1 C2 107.29(13)
C11 C2 C1 128.28(14)
C11 C2 C3 128.16(14)
C1 C2 C3 102.97(13)
N1 C3 C2 111.87(14)
N1 C3 C4 117.80(15)
C2 C3 C4 130.10(16)
C3 C4 H4A 109.5
C3 C4 H4B 109.5
H4A C4 H4B 109.5
C3 C4 H4C 109.5
H4A C4 H4C 109.5
H4B C4 H4C 109.5
C10 C5 C6 120.41(16)
C10 C5 N2 120.71(15)
C6 C5 N2 118.87(16)
C7 C6 C5 119.07(19)
C7 C6 H6 120.5
C5 C6 H6 120.5
C8 C7 C6 121.07(19)
C8 C7 H7 119.5
C6 C7 H7 119.5
C9 C8 C7 119.18(19)
C9 C8 H8 120.4
C7 C8 H8 120.4
C8 C9 C10 120.9(2)
C8 C9 H9 119.5
C10 C9 H9 119.5
C5 C10 C9 119.33(19)
C5 C10 H10 120.3
C9 C10 H10 120.3
C12 C11 C2 130.34(14)
C12 C11 C16 115.14(14)
C2 C11 C16 114.51(14)
C11 C12 C13 127.23(14)
C11 C12 C14 129.19(15)
C13 C12 C14 103.21(13)
O2 C13 N4 123.58(14)
O2 C13 C12 130.23(15)
N4 C13 C12 106.12(13)
N3 C14 C12 111.92(14)
N3 C14 C15 117.61(16)
C12 C14 C15 130.40(16)
C14 C15 H15A 109.5
C14 C15 H15B 109.5
H15A C15 H15B 109.5
C14 C15 H15C 109.5
H15A C15 H15C 109.5
H15B C15 H15C 109.5
O3 C16 C17 123.04(15)
O3 C16 C11 119.04(15)
C17 C16 C11 117.92(13)
C18 C17 C22 118.98(17)
C18 C17 C16 121.92(14)
C22 C17 C16 119.04(17)
C17 C18 C19 120.71(18)
C17 C18 H18 119.6
C19 C18 H18 119.6
C20 C19 C18 119.9(2)
C20 C19 H19 120.1
C18 C19 H19 120.1
C19 C20 C21 120.1(2)
C19 C20 H20 120.0
C21 C20 H20 120.0
C20 C21 C22 121.0(2)
C20 C21 H21 119.5
C22 C21 H21 119.5
C21 C22 C17 119.4(2)
C21 C22 H22 120.3
C17 C22 H22 120.3
C24 C23 C28 120.60(16)
C24 C23 N4 120.96(15)
C28 C23 N4 118.43(16)
C23 C24 C25 119.02(18)
C23 C24 H24 120.5
C25 C24 H24 120.5
C24 C25 C26 120.56(19)
C24 C25 H25 119.7
C26 C25 H25 119.7
C27 C26 C25 119.69(18)
C27 C26 H26 120.2
C25 C26 H26 120.2
C26 C27 C28 120.87(19)
C26 C27 H27 119.6
C28 C27 H27 119.6
C27 C28 C23 119.22(19)
C27 C28 H28 120.4
C23 C28 H28 120.4
C3 N1 N2 105.97(13)
C1 N2 N1 111.82(13)
C1 N2 C5 128.63(14)
N1 N2 C5 119.46(13)
C14 N3 N4 106.62(14)
C13 N4 N3 112.13(13)
C13 N4 C23 128.30(14)
N3 N4 C23 119.49(13)
C1 O1 H1 105.6(16)

loop_
_geom_bond_atom_site_label_1
_geom_bond_atom_site_label_2
_geom_bond_distance
C1 O1 1.2917(19)
C1 N2 1.343(2)
C1 C2 1.425(2)
C2 C11 1.413(2)
C2 C3 1.450(2)
C3 N1 1.307(2)
C3 C4 1.491(2)
C4 H4A 0.9600
C4 H4B 0.9600
C4 H4C 0.9600
C5 C10 1.378(3)
C5 C6 1.386(2)
C5 N2 1.428(2)
C6 C7 1.374(3)
C6 H6 0.9300
C7 C8 1.377(3)
C7 H7 0.9300
C8 C9 1.372(3)
C8 H8 0.9300
C9 C10 1.379(3)
C9 H9 0.9300
C10 H10 0.9300
C11 C12 1.394(2)
C11 C16 1.526(2)
C12 C13 1.449(2)
C12 C14 1.455(2)
C13 O2 1.2601(19)
C13 N4 1.356(2)
C14 N3 1.301(2)
C14 C15 1.496(2)
C15 H15A 0.9600
C15 H15B 0.9600
C15 H15C 0.9600
C16 O3 1.211(2)
C16 C17 1.479(2)
C17 C18 1.385(2)
C17 C22 1.387(2)
C18 C19 1.388(3)
C18 H18 0.9300
C19 C20 1.359(3)
C19 H19 0.9300
C20 C21 1.371(4)
C20 H20 0.9300
C21 C22 1.386(3)
C21 H21 0.9300
C22 H22 0.9300
C23 C24 1.378(3)
C23 C28 1.387(2)
C23 N4 1.427(2)
C24 C25 1.383(3)
C24 H24 0.9300
C25 C26 1.384(3)
C25 H25 0.9300
C26 C27 1.362(3)
C26 H26 0.9300
C27 C28 1.379(3)
C27 H27 0.9300
C28 H28 0.9300
N1 N2 1.3906(19)
N3 N4 1.394(2)
O1 H1 0.851(10)

loop_
_geom_hbond_atom_site_label_D
_geom_hbond_atom_site_label_H
_geom_hbond_atom_site_label_A
_geom_hbond_distance_DH
_geom_hbond_distance_HA
_geom_hbond_distance_DA
_geom_hbond_angle_DHA
O1 H1 O2 0.851(10) 1.572(10) 2.4189(17) 174(2)
C24 H24 O2 0.93 2.43 2.918(2) 113.1
C15 H15C O3 0.96 2.62 3.215(3) 120.2
C10 H10 O1 0.93 2.33 2.866(2) 116.0
C10 H10 O1 0.93 2.33 2.866(2) 116.0
C15 H15C O3 0.96 2.62 3.215(3) 120.2
C24 H24 O2 0.93 2.43 2.918(2) 113.1
O1 H1 O2 0.851(10) 1.572(10) 2.4189(17) 174(2)

loop_
_geom_torsion_atom_site_label_1
_geom_torsion_atom_site_label_2
_geom_torsion_atom_site_label_3
_geom_torsion_atom_site_label_4
_geom_torsion
O1 C1 C2 C11 -8.0(3)
N2 C1 C2 C11 169.41(14)
O1 C1 C2 C3 -179.68(16)
N2 C1 C2 C3 -2.25(16)
C11 C2 C3 N1 -170.98(15)
C1 C2 C3 N1 0.69(18)
C11 C2 C3 C4 14.7(3)
C1 C2 C3 C4 -173.61(18)
C10 C5 C6 C7 -1.1(3)
N2 C5 C6 C7 -179.65(16)
C5 C6 C7 C8 0.1(3)
C6 C7 C8 C9 0.6(3)
C7 C8 C9 C10 -0.3(4)
C6 C5 C10 C9 1.3(3)
N2 C5 C10 C9 179.86(18)
C8 C9 C10 C5 -0.6(3)
C1 C2 C11 C12 26.6(3)
C3 C2 C11 C12 -163.79(16)
C1 C2 C11 C16 -152.97(15)
C3 C2 C11 C16 16.7(2)
C2 C11 C12 C13 17.9(3)
C16 C11 C12 C13 -162.57(15)
C2 C11 C12 C14 -170.34(16)
C16 C11 C12 C14 9.2(2)
C11 C12 C13 O2 -4.1(3)
C14 C12 C13 O2 -177.60(17)
C11 C12 C13 N4 172.97(15)
C14 C12 C13 N4 -0.49(17)
C11 C12 C14 N3 -173.22(16)
C13 C12 C14 N3 0.06(19)
C11 C12 C14 C15 10.0(3)
C13 C12 C14 C15 -176.8(2)
C12 C11 C16 O3 76.0(2)
C2 C11 C16 O3 -104.44(19)
C12 C11 C16 C17 -103.83(17)
C2 C11 C16 C17 75.78(19)
O3 C16 C17 C18 -178.58(18)
C11 C16 C17 C18 1.2(2)
O3 C16 C17 C22 -1.3(3)
C11 C16 C17 C22 178.47(17)
C22 C17 C18 C19 0.2(3)
C16 C17 C18 C19 177.51(17)
C17 C18 C19 C20 -0.8(3)
C18 C19 C20 C21 1.2(4)
C19 C20 C21 C22 -1.0(4)
C20 C21 C22 C17 0.5(4)
C18 C17 C22 C21 -0.1(3)
C16 C17 C22 C21 -177.5(2)
C28 C23 C24 C25 -2.4(3)
N4 C23 C24 C25 176.94(16)
C23 C24 C25 C26 1.0(3)
C24 C25 C26 C27 0.6(3)
C25 C26 C27 C28 -0.7(3)
C26 C27 C28 C23 -0.6(3)
C24 C23 C28 C27 2.3(3)
N4 C23 C28 C27 -177.12(16)
C2 C3 N1 N2 1.10(19)
C4 C3 N1 N2 176.17(15)
O1 C1 N2 N1 -179.16(14)
C2 C1 N2 N1 3.12(18)
O1 C1 N2 C5 -2.7(3)
C2 C1 N2 C5 179.56(15)
C3 N1 N2 C1 -2.67(18)
C3 N1 N2 C5 -179.48(14)
C10 C5 N2 C1 28.8(3)
C6 C5 N2 C1 -152.64(17)
C10 C5 N2 N1 -155.00(17)
C6 C5 N2 N1 23.6(2)
C12 C14 N3 N4 0.4(2)
C15 C14 N3 N4 177.66(16)
O2 C13 N4 N3 178.12(15)
C12 C13 N4 N3 0.76(18)
O2 C13 N4 C23 1.4(3)
C12 C13 N4 C23 -176.00(15)
C14 N3 N4 C13 -0.7(2)
C14 N3 N4 C23 176.35(14)
C24 C23 N4 C13 -29.6(3)
C28 C23 N4 C13 149.74(17)
C24 C23 N4 N3 153.82(16)
C28 C23 N4 N3 -26.8(2)
